data_2222268
loop_
_publ_author_name
'\"Ozel G\"uven, \"Ozden'
'Erdo\(gan, Taner'
'Coles, Simon J.'
'H\"okelek, Tuncer'

_publ_section_title
;
 2-(1<i>H</i>-Benzimidazol-1-yl)-1-(2-furyl)ethanone
 <i>O</i>-propyloxime
;
_journal_coeditor_code CI2817
_journal_issue 7
_journal_name_full 'Acta Crystallographica Section E'
_journal_page_first o1517
_journal_page_last o1518
_journal_paper_doi 10.1107/S1600536809020844
_journal_volume 65
_journal_year 2009
_chemical_formula_iupac 'C16 H17 N3 O2'
_chemical_formula_moiety 'C16 H17 N3 O2'
_chemical_formula_sum 'C16 H17 N3 O2'
_chemical_formula_weight 283.33
_chemical_name_systematic
;
2-(1<i>H</i>-Benzimidazol-1-yl)-1-(2-furyl)ethanone <i>O</i>-propyloxime
;
_space_group_IT_number 14
_symmetry_cell_setting monoclinic
_symmetry_space_group_name_Hall '-P 2ybc'
_symmetry_space_group_name_H-M 'P 1 21/c 1'
_atom_sites_solution_hydrogens geom
_atom_sites_solution_primary direct
_atom_sites_solution_secondary difmap
_audit_creation_method SHELXL-97
_cell_angle_alpha 90.00
_cell_angle_beta 111.3540(10)
_cell_angle_gamma 90.00
_cell_formula_units_Z 4
_cell_length_a 8.4164(2)
_cell_length_b 18.2524(3)
_cell_length_c 10.2246(2)
_cell_measurement_reflns_used 3395
_cell_measurement_temperature 120(2)
_cell_measurement_theta_max 27.485
_cell_measurement_theta_min 2.910
_cell_volume 1462.87(5)
_computing_cell_refinement 'DENZO (Otwinowski & Minor, 1997) and COLLECT (Hooft, 1998)'
_computing_data_collection 'COLLECT (Hooft, 1998)'
_computing_data_reduction 'DENZO (Otwinowski & Minor, 1997) and COLLECT (Hooft, 1998)'
_computing_molecular_graphics 'ORTEP-3 for Windows (Farrugia, 1997)'
_computing_publication_material 'WinGX (Farrugia, 1999) and PLATON (Spek, 2009)'
_computing_structure_refinement 'SHELXL97 (Sheldrick, 2008)'
_computing_structure_solution 'SHELXS97 (Sheldrick, 2008)'
_diffrn_ambient_temperature 120(2)
_diffrn_detector_area_resol_mean 9.091
_diffrn_measured_fraction_theta_full 0.993
_diffrn_measured_fraction_theta_max 0.993
_diffrn_measurement_device_type 'Bruker--Nonius Kappa CCD diffractometer'
_diffrn_measurement_method '\f & \w scans'
_diffrn_radiation_monochromator graphite
_diffrn_radiation_source 'fine-focus sealed tube'
_diffrn_radiation_type MoK\a
_diffrn_radiation_wavelength 0.71073
_diffrn_reflns_av_R_equivalents 0.0379
_diffrn_reflns_av_sigmaI/netI 0.0289
_diffrn_reflns_limit_h_max 10
_diffrn_reflns_limit_h_min -10
_diffrn_reflns_limit_k_max 23
_diffrn_reflns_limit_k_min -23
_diffrn_reflns_limit_l_max 13
_diffrn_reflns_limit_l_min -13
_diffrn_reflns_number 19714
_diffrn_reflns_theta_full 27.53
_diffrn_reflns_theta_max 27.53
_diffrn_reflns_theta_min 2.92
_diffrn_standards_number 0
_exptl_absorpt_coefficient_mu 0.087
_exptl_absorpt_correction_T_max 0.9602
_exptl_absorpt_correction_T_min 0.9578
_exptl_absorpt_correction_type multi-scan
_exptl_absorpt_process_details '(SADABS; Sheldrick, 2007)'
_exptl_crystal_colour 'pale yellow'
_exptl_crystal_density_diffrn 1.286
_exptl_crystal_density_method 'not measured'
_exptl_crystal_description Block
_exptl_crystal_F_000 600
_exptl_crystal_size_max 0.50
_exptl_crystal_size_mid 0.35
_exptl_crystal_size_min 0.35
_refine_diff_density_max 0.368
_refine_diff_density_min -0.356
_refine_ls_extinction_coef 0.065(5)
_refine_ls_extinction_expression Fc^*^=kFc[1+0.001xFc^2^\l^3^/sin(2\q)]^-1/4^
_refine_ls_extinction_method SHELXL97
_refine_ls_goodness_of_fit_ref 1.136
_refine_ls_hydrogen_treatment refall
_refine_ls_matrix_type full
_refine_ls_number_parameters 259
_refine_ls_number_reflns 3344
_refine_ls_number_restraints 0
_refine_ls_restrained_S_all 1.136
_refine_ls_R_factor_all 0.0546
_refine_ls_R_factor_gt 0.0431
_refine_ls_shift/su_max 0.001
_refine_ls_shift/su_mean <0.001
_refine_ls_structure_factor_coef Fsqd
_refine_ls_weighting_details 'calc w=1/[\s^2^(Fo^2^)+(0.0594P)^2^+0.2758P] where P=(Fo^2^+2Fc^2^)/3'
_refine_ls_weighting_scheme calc
_refine_ls_wR_factor_gt 0.1074
_refine_ls_wR_factor_ref 0.1143
_reflns_number_gt 2755
_reflns_number_total 3344
_reflns_threshold_expression I>2\s(I)
_cod_data_source_file ci2817.cif
_cod_data_source_block I
_cod_depositor_comments
;
The following automatic conversions were performed:
'_symmetry_cell_setting' value 'Monoclinic' changed to 'monoclinic'
according to '/home/saulius/struct/CIF-dictionaries/cif_core.dic'
dictionary named 'cif_core.dic' version 2.4.1 from 2010-06-29.

Automatic conversion script
Id: cif_fix_enum 1527 2010-12-29 10:47:43Z saulius 

The following automatic conversions were performed:

'_symmetry_cell_setting' value 'Monoclinic' changed to 'monoclinic'
according to /home/saulius/struct/CIF-dictionaries/cif_core.dic
dictionary named 'cif_core.dic' version 2.4.1 from 2010-06-29.

Automatic conversion script
Id: cif_fix_values 1715 2011-07-08 13:25:40Z adriana 
;
_cod_original_sg_symbol_H-M 'P 21/c'
_cod_database_code 2222268
_cod_database_fobs_code 2222268

loop_
_symmetry_equiv_pos_as_xyz
'x, y, z'
'-x, y+1/2, -z+1/2'
'-x, -y, -z'
'x, -y-1/2, z-1/2'

loop_
_atom_site_type_symbol
_atom_site_label
_atom_site_fract_x
_atom_site_fract_y
_atom_site_fract_z
_atom_site_U_iso_or_equiv
_atom_site_adp_type
_atom_site_calc_flag
_atom_site_refinement_flags
_atom_site_occupancy
_atom_site_disorder_assembly
_atom_site_disorder_group
O O1 0.43354(11) 0.47469(5) 0.69234(9) 0.0210(2) Uani d . 1 . .
O O2 0.62124(10) 0.35487(5) 0.44862(9) 0.0215(2) Uani d . 1 . .
N N1 0.81649(13) 0.45397(6) 0.87655(10) 0.0191(2) Uani d . 1 . .
N N2 0.81640(14) 0.44200(6) 1.09515(11) 0.0234(3) Uani d . 1 . .
N N3 0.73483(13) 0.39962(6) 0.55091(11) 0.0203(2) Uani d . 1 . .
C C1 0.75737(16) 0.47823(7) 0.97642(13) 0.0226(3) Uani d . 1 . .
H H1 0.680(2) 0.5192(8) 0.9590(16) 0.025(4) Uiso d . 1 . .
C C2 0.92279(15) 0.38916(7) 1.07227(12) 0.0196(3) Uani d . 1 . .
C C3 1.01939(16) 0.33471(7) 1.16205(13) 0.0229(3) Uani d . 1 . .
H H3 1.016(2) 0.3284(9) 1.2569(17) 0.034(4) Uiso d . 1 . .
C C4 1.11688(16) 0.28954(7) 1.11299(14) 0.0250(3) Uani d . 1 . .
H H4 1.185(2) 0.2500(9) 1.1699(17) 0.035(4) Uiso d . 1 . .
C C5 1.11963(16) 0.29780(7) 0.97705(14) 0.0249(3) Uani d . 1 . .
H H5 1.192(2) 0.2655(9) 0.9461(16) 0.033(4) Uiso d . 1 . .
C C6 1.02292(16) 0.35075(7) 0.88540(13) 0.0223(3) Uani d . 1 . .
H H6 1.0243(19) 0.3573(8) 0.7909(16) 0.026(4) Uiso d . 1 . .
C C7 0.92492(15) 0.39601(6) 0.93600(12) 0.0180(3) Uani d . 1 . .
C C8 0.77611(17) 0.48381(7) 0.73516(13) 0.0209(3) Uani d . 1 . .
H H81 0.8843(18) 0.4894(8) 0.7176(14) 0.018(3) Uiso d . 1 . .
H H82 0.7235(19) 0.5324(8) 0.7319(15) 0.021(4) Uiso d . 1 . .
C C9 0.65977(15) 0.43432(6) 0.62241(12) 0.0177(3) Uani d . 1 . .
C C10 0.48021(15) 0.42984(6) 0.60389(12) 0.0176(3) Uani d . 1 . .
C C11 0.34138(16) 0.39130(7) 0.52080(13) 0.0195(3) Uani d . 1 . .
H H11 0.3406(18) 0.3571(8) 0.4478(15) 0.024(4) Uiso d . 1 . .
C C12 0.20149(17) 0.41338(7) 0.55880(14) 0.0228(3) Uani d . 1 . .
H H12 0.081(2) 0.3957(8) 0.5195(16) 0.027(4) Uiso d . 1 . .
C C13 0.26348(17) 0.46348(7) 0.66207(13) 0.0233(3) Uani d . 1 . .
H H13 0.2152(18) 0.4915(8) 0.7179(15) 0.021(3) Uiso d . 1 . .
C C14 0.71245(17) 0.31673(8) 0.37379(15) 0.0269(3) Uani d . 1 . .
H H141 0.813(2) 0.2925(9) 0.4441(17) 0.032(4) Uiso d . 1 . .
H H142 0.749(2) 0.3531(9) 0.3176(17) 0.034(4) Uiso d . 1 . .
C C15 0.59066(18) 0.26057(8) 0.28123(14) 0.0278(3) Uani d . 1 . .
H H151 0.650(2) 0.2349(10) 0.2257(17) 0.040(4) Uiso d . 1 . .
H H152 0.493(2) 0.2866(9) 0.2113(18) 0.040(5) Uiso d . 1 . .
C C16 0.52829(18) 0.20602(8) 0.36374(15) 0.0287(3) Uani d . 1 . .
H H161 0.624(2) 0.1794(10) 0.4348(19) 0.048(5) Uiso d . 1 . .
H H162 0.468(2) 0.2317(9) 0.4205(16) 0.036(4) Uiso d . 1 . .
H H163 0.449(2) 0.1687(10) 0.3015(19) 0.047(5) Uiso d . 1 . .

loop_
_atom_site_aniso_label
_atom_site_aniso_U_11
_atom_site_aniso_U_22
_atom_site_aniso_U_33
_atom_site_aniso_U_12
_atom_site_aniso_U_13
_atom_site_aniso_U_23
O1 0.0239(5) 0.0207(4) 0.0187(4) 0.0014(3) 0.0082(4) -0.0027(3)
O2 0.0178(4) 0.0252(5) 0.0212(4) -0.0019(3) 0.0069(4) -0.0078(4)
N1 0.0206(5) 0.0191(5) 0.0163(5) -0.0009(4) 0.0052(4) -0.0009(4)
N2 0.0248(6) 0.0258(6) 0.0187(5) 0.0015(4) 0.0066(4) -0.0034(4)
N3 0.0201(5) 0.0212(5) 0.0169(5) -0.0026(4) 0.0036(4) -0.0013(4)
C1 0.0234(6) 0.0223(6) 0.0213(6) 0.0001(5) 0.0070(5) -0.0053(5)
C2 0.0179(6) 0.0221(6) 0.0173(6) -0.0037(5) 0.0047(5) -0.0036(5)
C3 0.0202(6) 0.0275(7) 0.0185(6) -0.0021(5) 0.0041(5) 0.0012(5)
C4 0.0191(6) 0.0252(7) 0.0261(7) 0.0017(5) 0.0026(5) 0.0025(5)
C5 0.0187(6) 0.0264(7) 0.0293(7) 0.0016(5) 0.0083(5) -0.0036(5)
C6 0.0200(6) 0.0266(6) 0.0212(6) -0.0027(5) 0.0086(5) -0.0022(5)
C7 0.0155(5) 0.0188(6) 0.0178(6) -0.0035(4) 0.0036(5) -0.0016(4)
C8 0.0238(6) 0.0200(6) 0.0165(6) -0.0042(5) 0.0045(5) 0.0009(5)
C9 0.0206(6) 0.0161(6) 0.0150(6) -0.0009(4) 0.0050(5) 0.0029(4)
C10 0.0229(6) 0.0157(5) 0.0146(5) 0.0013(4) 0.0074(5) 0.0010(4)
C11 0.0219(6) 0.0185(6) 0.0181(6) -0.0005(5) 0.0073(5) -0.0001(5)
C12 0.0216(6) 0.0240(6) 0.0237(6) 0.0010(5) 0.0093(5) 0.0018(5)
C13 0.0235(6) 0.0257(6) 0.0235(6) 0.0045(5) 0.0116(5) 0.0020(5)
C14 0.0212(7) 0.0350(7) 0.0277(7) 0.0011(6) 0.0128(6) -0.0079(6)
C15 0.0249(7) 0.0354(8) 0.0232(6) 0.0032(6) 0.0087(6) -0.0095(6)
C16 0.0258(7) 0.0267(7) 0.0305(7) 0.0041(6) 0.0067(6) -0.0070(6)

loop_
_atom_type_symbol
_atom_type_description
_atom_type_scat_dispersion_real
_atom_type_scat_dispersion_imag
_atom_type_scat_source
C C 0.0033 0.0016 'International Tables Vol C Tables 4.2.6.8 and 6.1.1.4'
H H 0.0000 0.0000 'International Tables Vol C Tables 4.2.6.8 and 6.1.1.4'
N N 0.0061 0.0033 'International Tables Vol C Tables 4.2.6.8 and 6.1.1.4'
O O 0.0106 0.0060 'International Tables Vol C Tables 4.2.6.8 and 6.1.1.4'

loop_
_geom_angle_atom_site_label_1
_geom_angle_atom_site_label_2
_geom_angle_atom_site_label_3
_geom_angle_site_symmetry_1
_geom_angle_site_symmetry_3
_geom_angle
_geom_angle_publ_flag
C13 O1 C10 . . 106.73(9) ?
N3 O2 C14 . . 109.14(9) ?
C1 N1 C7 . . 106.35(10) ?
C1 N1 C8 . . 127.02(11) ?
C7 N1 C8 . . 126.62(10) ?
C1 N2 C2 . . 104.12(10) ?
C9 N3 O2 . . 111.61(10) ?
N1 C1 H1 . . 121.3(9) ?
N2 C1 N1 . . 114.29(11) ?
N2 C1 H1 . . 124.4(9) ?
N2 C2 C3 . . 129.71(11) ?
N2 C2 C7 . . 110.24(11) ?
C3 C2 C7 . . 120.05(11) ?
C4 C3 C2 . . 117.87(11) ?
C4 C3 H3 . . 121.4(10) ?
C2 C3 H3 . . 120.7(10) ?
C3 C4 C5 . . 121.40(12) ?
C3 C4 H4 . . 121.7(9) ?
C5 C4 H4 . . 116.9(9) ?
C6 C5 C4 . . 121.75(12) ?
C6 C5 H5 . . 118.9(9) ?
C4 C5 H5 . . 119.4(9) ?
C5 C6 C7 . . 116.36(11) ?
C5 C6 H6 . . 122.6(9) ?
C7 C6 H6 . . 121.1(9) ?
N1 C7 C6 . . 132.42(11) ?
N1 C7 C2 . . 105.01(10) ?
C6 C7 C2 . . 122.57(11) ?
N1 C8 C9 . . 112.58(9) ?
N1 C8 H81 . . 108.5(8) ?
C9 C8 H81 . . 107.8(8) ?
N1 C8 H82 . . 108.0(8) ?
C9 C8 H82 . . 110.7(9) ?
H81 C8 H82 . . 109.2(12) ?
N3 C9 C10 . . 126.66(11) ?
N3 C9 C8 . . 114.21(11) ?
C10 C9 C8 . . 119.13(10) ?
C11 C10 O1 . . 109.32(10) ?
C11 C10 C9 . . 136.37(11) ?
O1 C10 C9 . . 114.31(10) ?
C10 C11 C12 . . 106.84(11) ?
C10 C11 H11 . . 125.1(9) ?
C12 C11 H11 . . 128.0(9) ?
C13 C12 C11 . . 106.40(11) ?
C13 C12 H12 . . 125.5(9) ?
C11 C12 H12 . . 128.1(9) ?
C12 C13 O1 . . 110.70(11) ?
C12 C13 H13 . . 134.4(9) ?
O1 C13 H13 . . 114.9(9) ?
O2 C14 C15 . . 106.74(10) ?
O2 C14 H142 . . 108.7(9) ?
C15 C14 H142 . . 111.9(9) ?
O2 C14 H141 . . 108.0(9) ?
C15 C14 H141 . . 110.9(9) ?
H142 C14 H141 . . 110.5(13) ?
C14 C15 C16 . . 112.93(11) ?
C14 C15 H151 . . 107.9(10) ?
C16 C15 H151 . . 110.7(10) ?
C14 C15 H152 . . 108.7(10) ?
C16 C15 H152 . . 110.5(10) ?
H151 C15 H152 . . 105.7(13) ?
C15 C16 H161 . . 112.0(10) ?
C15 C16 H162 . . 111.2(9) ?
H161 C16 H162 . . 104.4(13) ?
C15 C16 H163 . . 112.1(10) ?
H161 C16 H163 . . 107.8(15) ?
H162 C16 H163 . . 108.8(14) ?

loop_
_geom_bond_atom_site_label_1
_geom_bond_atom_site_label_2
_geom_bond_site_symmetry_2
_geom_bond_distance
_geom_bond_publ_flag
O1 C10 . 1.3787(14) ?
O1 C13 . 1.3652(16) ?
O2 N3 . 1.3952(13) ?
O2 C14 . 1.4447(15) ?
N1 C1 . 1.3625(16) ?
N1 C7 . 1.3847(15) ?
N1 C8 . 1.4643(15) ?
N2 C1 . 1.3110(17) ?
N2 C2 . 1.3927(16) ?
N3 C9 . 1.2927(16) ?
C1 H1 . 0.963(15) ?
C2 C3 . 1.3956(18) ?
C2 C7 . 1.4055(17) ?
C3 H3 . 0.987(16) ?
C4 C3 . 1.3800(18) ?
C4 C5 . 1.4066(19) ?
C4 H4 . 0.973(17) ?
C5 H5 . 0.982(16) ?
C6 C5 . 1.3854(18) ?
C6 C7 . 1.3933(17) ?
C6 H6 . 0.978(15) ?
C8 H81 . 0.996(14) ?
C8 H82 . 0.987(15) ?
C9 C8 . 1.5105(16) ?
C9 C10 . 1.4553(16) ?
C11 C10 . 1.3635(17) ?
C11 C12 . 1.4257(17) ?
C11 H11 . 0.971(15) ?
C12 H12 . 0.999(16) ?
C13 C12 . 1.3499(19) ?
C13 H13 . 0.959(15) ?
C14 H141 . 0.994(16) ?
C14 H142 . 0.999(17) ?
C15 C14 . 1.5136(19) ?
C15 C16 . 1.517(2) ?
C15 H151 . 0.999(17) ?
C15 H152 . 0.994(18) ?
C16 H161 . 0.993(19) ?
C16 H162 . 1.015(17) ?
C16 H163 . 1.001(19) ?

loop_
_geom_hbond_atom_site_label_D
_geom_hbond_atom_site_label_H
_geom_hbond_atom_site_label_A
_geom_hbond_site_symmetry_A
_geom_hbond_distance_DH
_geom_hbond_distance_HA
_geom_hbond_distance_DA
_geom_hbond_angle_DHA
_geom_hbond_publ_flag
C11 H11 O2 . 0.97(2) 2.359(16) 2.7930(17) 106.0(10) yes
C13 H13 N2 3_667 0.96(2) 2.360(15) 3.2872(17) 162.0(10) yes
C14 H141 Cg1 4_554 0.99(2) 2.968(17) 3.8346(16) 146.0(10) yes
C16 H161 Cg2 4_554 0.99(2) 2.685(18) 3.5644(16) 148.0(10) yes
C16 H163 Cg3 4_554 1.00(2) 2.643(18) 3.5901(15) 157.0(10) yes

loop_
_geom_torsion_atom_site_label_1
_geom_torsion_atom_site_label_2
_geom_torsion_atom_site_label_3
_geom_torsion_atom_site_label_4
_geom_torsion_site_symmetry_1
_geom_torsion_site_symmetry_2
_geom_torsion_site_symmetry_3
_geom_torsion_site_symmetry_4
_geom_torsion
_geom_torsion_publ_flag
C13 O1 C10 C11 . . . . -0.29(13) ?
C13 O1 C10 C9 . . . . -179.60(10) ?
C10 O1 C13 C12 . . . . 0.20(13) ?
C14 O2 N3 C9 . . . . -179.10(10) ?
N3 O2 C14 C15 . . . . 171.16(10) ?
C7 N1 C1 N2 . . . . 0.07(15) ?
C8 N1 C1 N2 . . . . -179.00(11) ?
C1 N1 C7 C6 . . . . -179.14(13) ?
C8 N1 C7 C6 . . . . -0.1(2) ?
C1 N1 C7 C2 . . . . 0.18(13) ?
C8 N1 C7 C2 . . . . 179.25(11) ?
C1 N1 C8 C9 . . . . -107.61(14) ?
C7 N1 C8 C9 . . . . 73.51(15) ?
C2 N2 C1 N1 . . . . -0.28(14) ?
C1 N2 C2 C3 . . . . -179.59(13) ?
C1 N2 C2 C7 . . . . 0.39(13) ?
O2 N3 C9 C10 . . . . -0.07(16) ?
O2 N3 C9 C8 . . . . 179.98(9) ?
N2 C2 C3 C4 . . . . -179.13(12) ?
C7 C2 C3 C4 . . . . 0.89(18) ?
N2 C2 C7 N1 . . . . -0.36(13) ?
C3 C2 C7 N1 . . . . 179.63(11) ?
N2 C2 C7 C6 . . . . 179.04(11) ?
C3 C2 C7 C6 . . . . -0.97(18) ?
C5 C4 C3 C2 . . . . 0.06(19) ?
C3 C4 C5 C6 . . . . -1.0(2) ?
C7 C6 C5 C4 . . . . 0.93(18) ?
C5 C6 C7 N1 . . . . 179.26(12) ?
C5 C6 C7 C2 . . . . 0.05(18) ?
N3 C9 C8 N1 . . . . -106.07(12) ?
C10 C9 C8 N1 . . . . 73.98(14) ?
N3 C9 C10 C11 . . . . 2.8(2) ?
C8 C9 C10 C11 . . . . -177.25(13) ?
N3 C9 C10 O1 . . . . -178.13(11) ?
C8 C9 C10 O1 . . . . 1.81(15) ?
C12 C11 C10 O1 . . . . 0.26(13) ?
C12 C11 C10 C9 . . . . 179.35(13) ?
C10 C11 C12 C13 . . . . -0.13(14) ?
O1 C13 C12 C11 . . . . -0.04(14) ?
C16 C15 C14 O2 . . . . -59.43(15) ?

loop_
_cod_related_entry_id
_cod_related_entry_database
_cod_related_entry_code
1 ChemSpider 24742534
